data_4025906
loop_
_publ_author_name
'Li-Ping Fan'
'Ping Li'
'Xin-Sheng Li'
'Dong-Cheng Xu'
'Meng-Meng Ge'
'Wei-Dong Zhu'
'Jian-Wu Xie'

_publ_contact_author_address
;
Department of chemistry and Life, Zhejiang Normal University, 
Jinhua 321004, China
;
_publ_contact_author_email xiejw@zjnu.cn
_publ_contact_author_fax 86-579-82282610
_publ_contact_author_name 'Jian-Wu Xie'
_publ_contact_author_phone 86-579-82283072
_publ_section_title
;
 Facile Domino Access to Chiral Mono-, Bi-, and Tricyclic
 2,3-Dihydrofurans
;
_journal_name_full 'Journal of Organic Chemistry'
_journal_page_first 8716
_journal_page_last 8719
_journal_paper_doi 10.1021/jo101935k
_journal_volume 75
_journal_year 2010
_chemical_formula_moiety 'C15 H15 N O5'
_chemical_formula_sum 'C15 H15 N O5'
_chemical_formula_weight 289.28
_chemical_name_systematic
;
 ?
;
_space_group_IT_number 15
_symmetry_cell_setting monoclinic
_symmetry_space_group_name_Hall '-C 2yc'
_symmetry_space_group_name_H-M 'C 1 2/c 1'
_atom_sites_solution_hydrogens geom
_atom_sites_solution_primary direct
_atom_sites_solution_secondary difmap
_audit_creation_method SHELXL-97
_audit_update_record
;
2010-04-14 # Formatted by publCIF
;
_cell_angle_alpha 90.00
_cell_angle_beta 119.360(6)
_cell_angle_gamma 90.00
_cell_formula_units_Z 8
_cell_length_a 22.0833(10)
_cell_length_b 7.0950(3)
_cell_length_c 20.9180(10)
_cell_measurement_reflns_used 6657
_cell_measurement_temperature 296(2)
_cell_measurement_theta_max 27.66
_cell_measurement_theta_min 2.12
_cell_volume 2856.5(3)
_computing_cell_refinement 'Siemens SMART & SAINT'
_computing_data_collection 'Siemens SMART'
_computing_data_reduction 'Siemens XPREP'
_computing_molecular_graphics 'Bruker SHELXTL'
_computing_publication_material 'Bruker SHELXTL'
_computing_structure_refinement 'Siemens SHELXTL'
_computing_structure_solution 'Siemens SHELXTL'
_diffrn_ambient_temperature 296(2)
_diffrn_measured_fraction_theta_full 0.995
_diffrn_measured_fraction_theta_max 0.995
_diffrn_measurement_device_type 'Bruker P4'
_diffrn_measurement_method '\w scans'
_diffrn_radiation_monochromator graphite
_diffrn_radiation_source 'fine-focus sealed tube'
_diffrn_radiation_type MoK\a
_diffrn_radiation_wavelength 0.71073
_diffrn_reflns_av_R_equivalents 0.0258
_diffrn_reflns_av_sigmaI/netI 0.0172
_diffrn_reflns_limit_h_max 28
_diffrn_reflns_limit_h_min -28
_diffrn_reflns_limit_k_max 8
_diffrn_reflns_limit_k_min -9
_diffrn_reflns_limit_l_max 27
_diffrn_reflns_limit_l_min -27
_diffrn_reflns_number 21781
_diffrn_reflns_theta_full 27.66
_diffrn_reflns_theta_max 27.66
_diffrn_reflns_theta_min 2.12
_diffrn_standards_decay_% 0
_diffrn_standards_interval_count none
_diffrn_standards_interval_time none
_diffrn_standards_number none
_exptl_absorpt_coefficient_mu 0.102
_exptl_absorpt_correction_T_max .98
_exptl_absorpt_correction_T_min .97
_exptl_absorpt_correction_type empirical
_exptl_absorpt_process_details 'SADABS (Sheldrick, 1996)'
_exptl_crystal_colour colourless
_exptl_crystal_density_diffrn 1.345
_exptl_crystal_density_method 'not measured'
_exptl_crystal_description block
_exptl_crystal_F_000 1216
_exptl_crystal_size_max .65
_exptl_crystal_size_mid .26
_exptl_crystal_size_min .25
_refine_diff_density_max 0.219
_refine_diff_density_min -0.249
_refine_diff_density_rms 0.041
_refine_ls_extinction_method none
_refine_ls_goodness_of_fit_ref 1.039
_refine_ls_hydrogen_treatment constr
_refine_ls_matrix_type full
_refine_ls_number_parameters 190
_refine_ls_number_reflns 3315
_refine_ls_number_restraints 0
_refine_ls_restrained_S_all 1.039
_refine_ls_R_factor_gt 0.0431
_refine_ls_shift/su_max 0.001
_refine_ls_shift/su_mean 0.000
_refine_ls_structure_factor_coef Fsqd
_refine_ls_weighting_details 'calc w=1/[\s^2^(Fo^2^)+(0.0634P)^2^+0.9899P] where P=(Fo^2^+2Fc^2^)/3'
_refine_ls_weighting_scheme calc
_refine_ls_wR_factor_gt 0.1166
_refine_ls_wR_factor_ref 0.1283
_reflns_number_gt 2565
_reflns_number_total 3315
_reflns_threshold_expression >2sigma(I)
_cod_data_source_file jo101935k_si_003.cif
_cod_data_source_block a
_cod_depositor_comments
;
The following automatic conversions were performed:

'_symmetry_cell_setting' value 'Monoclinic' changed to 'monoclinic'
according to the built-in table from CIF Core dictionary named
'cif_core.dic' version 2.4.1 from 2010-06-29.

Automatic conversion script
Id: cif_fix_values 1646 2011-03-28 12:23:43Z adriana 
;
_cod_original_cell_volume 2856.5(2)
_cod_database_code 4025906
_refine_ls_r_factor_ref 0.0561

loop_
_symmetry_equiv_pos_as_xyz
'x, y, z'
'-x, y, -z+1/2'
'x+1/2, y+1/2, z'
'-x+1/2, y+1/2, -z+1/2'
'-x, -y, -z'
'x, -y, z-1/2'
'-x+1/2, -y+1/2, -z'
'x+1/2, -y+1/2, z-1/2'

loop_
_atom_site_label
_atom_site_type_symbol
_atom_site_fract_x
_atom_site_fract_y
_atom_site_fract_z
_atom_site_U_iso_or_equiv
_atom_site_adp_type
_atom_site_occupancy
_atom_site_symmetry_multiplicity
_atom_site_calc_flag
_atom_site_refinement_flags
_atom_site_disorder_assembly
_atom_site_disorder_group
N1 N 0.61514(8) 0.3815(2) 0.38804(10) 0.0747(4) Uani 1 1 d . . .
O1 O 0.57908(10) 0.2577(2) 0.34799(12) 0.1263(7) Uani 1 1 d . . .
O2 O 0.67104(8) 0.3587(2) 0.44222(10) 0.1095(6) Uani 1 1 d . . .
O3 O 0.63729(5) 0.70790(15) 0.40636(5) 0.0545(3) Uani 1 1 d . . .
O4 O 0.49947(6) 0.73919(16) 0.51477(6) 0.0678(3) Uani 1 1 d . . .
O5 O 0.26631(6) 0.86773(18) 0.17807(6) 0.0723(3) Uani 1 1 d . . .
C1 C 0.25811(10) 1.0442(3) 0.14375(11) 0.0874(6) Uani 1 1 d . . .
H1A H 0.2099 1.0647 0.1095 0.131 Uiso 1 1 calc R . .
H1B H 0.2843 1.0460 0.1182 0.131 Uiso 1 1 calc R . .
H1C H 0.2746 1.1419 0.1802 0.131 Uiso 1 1 calc R . .
C2 C 0.33191(7) 0.8132(2) 0.22922(7) 0.0528(3) Uani 1 1 d . . .
C3 C 0.39071(7) 0.9222(2) 0.25301(7) 0.0511(3) Uani 1 1 d . . .
H3A H 0.3878 1.0415 0.2333 0.061 Uiso 1 1 calc R . .
C4 C 0.45425(7) 0.85256(19) 0.30657(7) 0.0482(3) Uani 1 1 d . . .
H4A H 0.4937 0.9272 0.3228 0.058 Uiso 1 1 calc R . .
C5 C 0.46037(7) 0.67569(19) 0.33637(7) 0.0449(3) Uani 1 1 d . . .
C6 C 0.40094(8) 0.5664(2) 0.31051(9) 0.0614(4) Uani 1 1 d . . .
H6A H 0.4039 0.4456 0.3291 0.074 Uiso 1 1 calc R . .
C7 C 0.33740(8) 0.6342(2) 0.25755(9) 0.0666(4) Uani 1 1 d . . .
H7A H 0.2980 0.5589 0.2408 0.080 Uiso 1 1 calc R . .
C8 C 0.52939(7) 0.59945(19) 0.39509(7) 0.0470(3) Uani 1 1 d . . .
H8A H 0.5223 0.4773 0.4123 0.056 Uiso 1 1 calc R . .
C9 C 0.58371(7) 0.5785(2) 0.36852(8) 0.0533(3) Uani 1 1 d . . .
H9A H 0.5618 0.5997 0.3155 0.064 Uiso 1 1 calc R . .
C10 C 0.62845(7) 0.78212(19) 0.46203(7) 0.0484(3) Uani 1 1 d . . .
C11 C 0.56975(7) 0.7274(2) 0.45959(7) 0.0466(3) Uani 1 1 d . . .
C12 C 0.55325(8) 0.7849(2) 0.51607(7) 0.0529(3) Uani 1 1 d . . .
C13 C 0.60955(9) 0.8968(3) 0.57806(8) 0.0703(5) Uani 1 1 d . . .
H13A H 0.6403 0.8101 0.6160 0.084 Uiso 1 1 calc R . .
H13B H 0.5883 0.9771 0.5991 0.084 Uiso 1 1 calc R . .
C14 C 0.65230(10) 1.0182(3) 0.55563(10) 0.0740(5) Uani 1 1 d . . .
H14A H 0.6899 1.0752 0.5991 0.089 Uiso 1 1 calc R . .
H14B H 0.6233 1.1189 0.5242 0.089 Uiso 1 1 calc R . .
C15 C 0.68252(8) 0.9084(2) 0.51547(9) 0.0620(4) Uani 1 1 d . . .
H15A H 0.6979 0.9947 0.4903 0.074 Uiso 1 1 calc R . .
H15B H 0.7222 0.8353 0.5502 0.074 Uiso 1 1 calc R . .

loop_
_atom_site_aniso_label
_atom_site_aniso_U_11
_atom_site_aniso_U_22
_atom_site_aniso_U_33
_atom_site_aniso_U_23
_atom_site_aniso_U_13
_atom_site_aniso_U_12
N1 0.0737(10) 0.0635(9) 0.1003(11) -0.0172(8) 0.0530(9) 0.0018(7)
O1 0.1208(14) 0.0913(11) 0.1707(17) -0.0650(12) 0.0745(13) -0.0119(9)
O2 0.0782(9) 0.0738(9) 0.1495(14) 0.0199(9) 0.0348(10) 0.0209(7)
O3 0.0568(6) 0.0620(6) 0.0613(6) 0.0036(5) 0.0417(5) 0.0024(5)
O4 0.0778(7) 0.0760(7) 0.0765(7) 0.0108(6) 0.0586(6) 0.0113(6)
O5 0.0532(6) 0.0823(8) 0.0694(7) 0.0111(6) 0.0208(5) 0.0062(6)
C1 0.0759(12) 0.0916(14) 0.0789(11) 0.0231(11) 0.0259(10) 0.0215(10)
C2 0.0499(7) 0.0636(9) 0.0470(7) 0.0001(6) 0.0253(6) 0.0033(6)
C3 0.0602(8) 0.0477(7) 0.0487(7) 0.0017(6) 0.0292(6) -0.0003(6)
C4 0.0514(7) 0.0483(7) 0.0492(7) -0.0020(5) 0.0281(6) -0.0067(6)
C5 0.0491(7) 0.0497(7) 0.0440(6) 0.0003(5) 0.0291(5) -0.0006(5)
C6 0.0581(8) 0.0561(8) 0.0706(9) 0.0126(7) 0.0318(7) -0.0070(7)
C7 0.0516(8) 0.0705(10) 0.0739(10) 0.0066(8) 0.0279(7) -0.0135(7)
C8 0.0505(7) 0.0507(7) 0.0488(7) 0.0057(5) 0.0312(6) 0.0031(6)
C9 0.0552(8) 0.0631(8) 0.0501(7) 0.0012(6) 0.0323(6) 0.0080(6)
C10 0.0505(7) 0.0511(7) 0.0489(7) 0.0088(6) 0.0286(6) 0.0090(6)
C11 0.0485(7) 0.0546(7) 0.0423(6) 0.0068(5) 0.0266(5) 0.0069(6)
C12 0.0626(8) 0.0576(8) 0.0493(7) 0.0126(6) 0.0359(6) 0.0168(6)
C13 0.0774(11) 0.0842(11) 0.0512(8) -0.0061(8) 0.0330(8) 0.0136(9)
C14 0.0738(11) 0.0660(10) 0.0713(10) -0.0129(8) 0.0270(8) 0.0017(8)
C15 0.0542(8) 0.0602(9) 0.0681(9) 0.0030(7) 0.0272(7) 0.0006(7)

loop_
_atom_type_symbol
_atom_type_description
_atom_type_scat_dispersion_real
_atom_type_scat_dispersion_imag
_atom_type_scat_source
C C 0.0033 0.0016 'International Tables Vol C Tables 4.2.6.8 and 6.1.1.4'
H H 0.0000 0.0000 'International Tables Vol C Tables 4.2.6.8 and 6.1.1.4'
N N 0.0061 0.0033 'International Tables Vol C Tables 4.2.6.8 and 6.1.1.4'
O O 0.0106 0.0060 'International Tables Vol C Tables 4.2.6.8 and 6.1.1.4'

loop_
_geom_angle_atom_site_label_1
_geom_angle_atom_site_label_2
_geom_angle_atom_site_label_3
_geom_angle
_geom_angle_site_symmetry_1
_geom_angle_site_symmetry_3
_geom_angle_publ_flag
O1 N1 O2 125.19(18) . . ?
O1 N1 C9 115.03(16) . . ?
O2 N1 C9 119.71(15) . . ?
C10 O3 C9 107.38(10) . . ?
C2 O5 C1 118.14(14) . . ?
O5 C1 H1A 109.5 . . ?
O5 C1 H1B 109.5 . . ?
H1A C1 H1B 109.5 . . ?
O5 C1 H1C 109.5 . . ?
H1A C1 H1C 109.5 . . ?
H1B C1 H1C 109.5 . . ?
O5 C2 C3 124.93(14) . . ?
O5 C2 C7 115.58(13) . . ?
C3 C2 C7 119.49(13) . . ?
C2 C3 C4 119.50(13) . . ?
C2 C3 H3A 120.3 . . ?
C4 C3 H3A 120.3 . . ?
C5 C4 C3 121.70(12) . . ?
C5 C4 H4A 119.1 . . ?
C3 C4 H4A 119.1 . . ?
C4 C5 C6 117.97(13) . . ?
C4 C5 C8 121.95(12) . . ?
C6 C5 C8 120.08(12) . . ?
C7 C6 C5 120.94(14) . . ?
C7 C6 H6A 119.5 . . ?
C5 C6 H6A 119.5 . . ?
C6 C7 C2 120.38(14) . . ?
C6 C7 H7A 119.8 . . ?
C2 C7 H7A 119.8 . . ?
C11 C8 C5 115.51(11) . . ?
C11 C8 C9 99.00(11) . . ?
C5 C8 C9 112.97(10) . . ?
C11 C8 H8A 109.6 . . ?
C5 C8 H8A 109.6 . . ?
C9 C8 H8A 109.6 . . ?
O3 C9 N1 107.62(12) . . ?
O3 C9 C8 108.78(11) . . ?
N1 C9 C8 108.74(12) . . ?
O3 C9 H9A 110.5 . . ?
N1 C9 H9A 110.5 . . ?
C8 C9 H9A 110.5 . . ?
C11 C10 O3 113.32(13) . . ?
C11 C10 C15 128.24(13) . . ?
O3 C10 C15 118.45(12) . . ?
C10 C11 C12 120.97(14) . . ?
C10 C11 C8 110.40(11) . . ?
C12 C11 C8 128.59(12) . . ?
O4 C12 C11 122.46(15) . . ?
O4 C12 C13 122.86(13) . . ?
C11 C12 C13 114.61(13) . . ?
C12 C13 C14 114.18(13) . . ?
C12 C13 H13A 108.7 . . ?
C14 C13 H13A 108.7 . . ?
C12 C13 H13B 108.7 . . ?
C14 C13 H13B 108.7 . . ?
H13A C13 H13B 107.6 . . ?
C13 C14 C15 112.97(14) . . ?
C13 C14 H14A 109.0 . . ?
C15 C14 H14A 109.0 . . ?
C13 C14 H14B 109.0 . . ?
C15 C14 H14B 109.0 . . ?
H14A C14 H14B 107.8 . . ?
C10 C15 C14 108.60(13) . . ?
C10 C15 H15A 110.0 . . ?
C14 C15 H15A 110.0 . . ?
C10 C15 H15B 110.0 . . ?
C14 C15 H15B 110.0 . . ?
H15A C15 H15B 108.4 . . ?

loop_
_geom_bond_atom_site_label_1
_geom_bond_atom_site_label_2
_geom_bond_distance
_geom_bond_site_symmetry_2
_geom_bond_publ_flag
N1 O1 1.206(2) . ?
N1 O2 1.209(2) . ?
N1 C9 1.524(2) . ?
O3 C10 1.3763(16) . ?
O3 C9 1.3969(18) . ?
O4 C12 1.2185(19) . ?
O5 C2 1.3687(17) . ?
O5 C1 1.410(2) . ?
C1 H1A 0.9600 . ?
C1 H1B 0.9600 . ?
C1 H1C 0.9600 . ?
C2 C3 1.378(2) . ?
C2 C7 1.382(2) . ?
C3 C4 1.3881(19) . ?
C3 H3A 0.9300 . ?
C4 C5 1.3780(19) . ?
C4 H4A 0.9300 . ?
C5 C6 1.3859(19) . ?
C5 C8 1.5128(18) . ?
C6 C7 1.380(2) . ?
C6 H6A 0.9300 . ?
C7 H7A 0.9300 . ?
C8 C11 1.5034(19) . ?
C8 C9 1.5566(18) . ?
C8 H8A 0.9800 . ?
C9 H9A 0.9800 . ?
C10 C11 1.3298(19) . ?
C10 C15 1.473(2) . ?
C11 C12 1.4550(18) . ?
C12 C13 1.509(2) . ?
C13 C14 1.512(3) . ?
C13 H13A 0.9700 . ?
C13 H13B 0.9700 . ?
C14 C15 1.519(2) . ?
C14 H14A 0.9700 . ?
C14 H14B 0.9700 . ?
C15 H15A 0.9700 . ?
C15 H15B 0.9700 . ?

loop_
_geom_torsion_atom_site_label_1
_geom_torsion_atom_site_label_2
_geom_torsion_atom_site_label_3
_geom_torsion_atom_site_label_4
_geom_torsion
_geom_torsion_site_symmetry_1
_geom_torsion_site_symmetry_2
_geom_torsion_site_symmetry_3
_geom_torsion_site_symmetry_4
_geom_torsion_publ_flag
C1 O5 C2 C3 3.7(2) . . . . ?
C1 O5 C2 C7 -175.98(16) . . . . ?
O5 C2 C3 C4 178.50(12) . . . . ?
C7 C2 C3 C4 -1.8(2) . . . . ?
C2 C3 C4 C5 0.6(2) . . . . ?
C3 C4 C5 C6 0.91(19) . . . . ?
C3 C4 C5 C8 -179.62(11) . . . . ?
C4 C5 C6 C7 -1.2(2) . . . . ?
C8 C5 C6 C7 179.30(14) . . . . ?
C5 C6 C7 C2 0.0(3) . . . . ?
O5 C2 C7 C6 -178.76(14) . . . . ?
C3 C2 C7 C6 1.5(2) . . . . ?
C4 C5 C8 C11 50.36(16) . . . . ?
C6 C5 C8 C11 -130.18(14) . . . . ?
C4 C5 C8 C9 -62.63(16) . . . . ?
C6 C5 C8 C9 116.83(14) . . . . ?
C10 O3 C9 N1 -107.18(12) . . . . ?
C10 O3 C9 C8 10.47(14) . . . . ?
O1 N1 C9 O3 -164.47(16) . . . . ?
O2 N1 C9 O3 18.6(2) . . . . ?
O1 N1 C9 C8 77.86(19) . . . . ?
O2 N1 C9 C8 -99.09(18) . . . . ?
C11 C8 C9 O3 -10.07(13) . . . . ?
C5 C8 C9 O3 112.66(13) . . . . ?
C11 C8 C9 N1 106.86(13) . . . . ?
C5 C8 C9 N1 -130.40(13) . . . . ?
C9 O3 C10 C11 -6.51(16) . . . . ?
C9 O3 C10 C15 173.63(12) . . . . ?
O3 C10 C11 C12 177.11(11) . . . . ?
C15 C10 C11 C12 -3.1(2) . . . . ?
O3 C10 C11 C8 -0.47(16) . . . . ?
C15 C10 C11 C8 179.36(13) . . . . ?
C5 C8 C11 C10 -114.58(13) . . . . ?
C9 C8 C11 C10 6.31(14) . . . . ?
C5 C8 C11 C12 68.08(17) . . . . ?
C9 C8 C11 C12 -171.03(13) . . . . ?
C10 C11 C12 O4 178.97(13) . . . . ?
C8 C11 C12 O4 -3.9(2) . . . . ?
C10 C11 C12 C13 -4.0(2) . . . . ?
C8 C11 C12 C13 173.09(13) . . . . ?
O4 C12 C13 C14 -151.32(15) . . . . ?
C11 C12 C13 C14 31.7(2) . . . . ?
C12 C13 C14 C15 -53.1(2) . . . . ?
C11 C10 C15 C14 -17.2(2) . . . . ?
O3 C10 C15 C14 162.59(13) . . . . ?
C13 C14 C15 C10 43.54(19) . . . . ?
